data_7160021
loop_
_publ_author_name
'Hu, Meiqian'
'Yang, Xiaolin'
'Zhang, Shuai'
'Qin, Changsheng'
'Zhang, Zhihua'
'Wang, Jingfang'
'Ji, Fanghua'
'Jiang, Guangbin'

_publ_section_title
;
 Electrochemical oxidative thioetherification of aldehyde hydrazones with
 thiophenols.
;
_journal_issue 29
_journal_name_full 'Organic &amp; biomolecular chemistry'
_journal_page_first 5907
_journal_page_last 5912
_journal_paper_doi 10.1039/d4ob00833b
_journal_volume 22
_journal_year 2024
_chemical_formula_moiety 'C17 H17 Cl N2 O S'
_chemical_formula_sum 'C17 H18 Cl N2 O S'
_chemical_formula_weight 333.84
_chemical_name_systematic z
_space_group_crystal_system monoclinic
_space_group_IT_number 14
_space_group_name_Hall '-P 2ybc'
_space_group_name_H-M_alt 'P 1 21/c 1'
_atom_sites_solution_hydrogens geom
_audit_creation_date 2023-10-25
_audit_creation_method
;
Olex2 1.2
(compiled 2018.05.29 svn.r3508 for OlexSys, GUI svn.r5506)
;
_audit_update_record
;
2023-10-25 deposited with the CCDC.	2024-07-03 downloaded from the CCDC.
;
_cell_angle_alpha 90
_cell_angle_beta 90.995(4)
_cell_angle_gamma 90
_cell_formula_units_Z 4
_cell_length_a 5.3567(2)
_cell_length_b 14.2027(5)
_cell_length_c 21.0025(8)
_cell_measurement_reflns_used 5711
_cell_measurement_temperature 99.98(10)
_cell_measurement_theta_max 29.1170
_cell_measurement_theta_min 1.6780
_cell_volume 1597.62(10)
_computing_cell_refinement 'CrysAlisPro 1.171.42.89a (Rigaku OD, 2023)'
_computing_data_collection 'CrysAlisPro 1.171.42.89a (Rigaku OD, 2023)'
_computing_data_reduction 'CrysAlisPro 1.171.42.89a (Rigaku OD, 2023)'
_computing_molecular_graphics 'Olex2 (Dolomanov et al., 2009)'
_computing_publication_material 'Olex2 (Dolomanov et al., 2009)'
_computing_structure_refinement 'ShelXL (Sheldrick, 2015)'
_computing_structure_solution 'SHELXT 2018/2 (Sheldrick, 2018)'
_diffrn_ambient_environment N~2~
_diffrn_ambient_temperature 99.98(10)
_diffrn_detector 'Hybrid Pixel Array Detector'
_diffrn_detector_area_resol_mean 10.0000
_diffrn_detector_type HyPix
_diffrn_measured_fraction_theta_full 1.000
_diffrn_measured_fraction_theta_max 0.808
_diffrn_measurement_details
;
List of Runs (angles in degrees, time in seconds):

  # Type    Start    End  Width  t~exp~   \w     \q     \k     \f   Frames
#--------------------------------------------------------------------------
  1  \w    -25.00  93.00   0.50    0.33    --   10.68  27.00-101.00  236
  2  \w     19.00  55.00   0.50    0.33    --   10.68 -99.00 -30.00   72
  3  \w     15.00  41.00   0.50    0.33    --   10.68 -99.00  30.00   52
  4  \w    -71.00  -5.00   0.50    0.33    --   10.68 -27.00  96.00  132
;
_diffrn_measurement_device 'four-circle diffractometer'
_diffrn_measurement_device_type 'ROD, Synergy Custom DW system, HyPix'
_diffrn_measurement_method '\w scans'
_diffrn_orient_matrix_type 'CrysAlisPro convention (1999,Acta A55,543-557)'
_diffrn_orient_matrix_UB_11 -0.1220090000
_diffrn_orient_matrix_UB_12 0.0178698000
_diffrn_orient_matrix_UB_13 -0.0056409000
_diffrn_orient_matrix_UB_21 -0.0221234000
_diffrn_orient_matrix_UB_22 -0.0007437000
_diffrn_orient_matrix_UB_23 0.0331946000
_diffrn_orient_matrix_UB_31 0.0464870000
_diffrn_orient_matrix_UB_32 0.0466301000
_diffrn_orient_matrix_UB_33 0.0026977000
_diffrn_radiation_monochromator mirror
_diffrn_radiation_probe x-ray
_diffrn_radiation_type MoK\a
_diffrn_radiation_wavelength 0.71073
_diffrn_reflns_av_R_equivalents 0.0266
_diffrn_reflns_av_unetI/netI 0.0375
_diffrn_reflns_Laue_measured_fraction_full 1.000
_diffrn_reflns_Laue_measured_fraction_max 0.808
_diffrn_reflns_limit_h_max 4
_diffrn_reflns_limit_h_min -6
_diffrn_reflns_limit_k_max 18
_diffrn_reflns_limit_k_min -12
_diffrn_reflns_limit_l_max 25
_diffrn_reflns_limit_l_min -21
_diffrn_reflns_number 9512
_diffrn_reflns_point_group_measured_fraction_full 1.000
_diffrn_reflns_point_group_measured_fraction_max 0.808
_diffrn_reflns_theta_full 25.242
_diffrn_reflns_theta_max 29.115
_diffrn_reflns_theta_min 1.731
_diffrn_source 'Rotating-anode X-ray tube'
_diffrn_source_type 'Rigaku (Mo) X-ray Source'
_exptl_absorpt_coefficient_mu 0.373
_exptl_absorpt_correction_T_max 1.00000
_exptl_absorpt_correction_T_min 0.65498
_exptl_absorpt_correction_type multi-scan
_exptl_absorpt_process_details
;
CrysAlisPro 1.171.42.89a (Rigaku Oxford Diffraction, 2023)
Empirical absorption correction using spherical harmonics,
implemented in SCALE3 ABSPACK scaling algorithm.
;
_exptl_crystal_colour 'clear light colourless'
_exptl_crystal_colour_lustre clear
_exptl_crystal_colour_modifier light
_exptl_crystal_colour_primary colourless
_exptl_crystal_density_diffrn 1.388
_exptl_crystal_description block
_exptl_crystal_F_000 700
_exptl_crystal_preparation 1
_exptl_crystal_recrystallization_method 1
_exptl_crystal_size_max 1
_exptl_crystal_size_mid 1
_exptl_crystal_size_min 1
_refine_diff_density_max 0.417
_refine_diff_density_min -0.433
_refine_diff_density_rms 0.057
_refine_ls_extinction_method none
_refine_ls_goodness_of_fit_ref 1.067
_refine_ls_hydrogen_treatment constr
_refine_ls_matrix_type full
_refine_ls_number_parameters 199
_refine_ls_number_reflns 3476
_refine_ls_number_restraints 0
_refine_ls_restrained_S_all 1.067
_refine_ls_R_factor_all 0.0492
_refine_ls_R_factor_gt 0.0371
_refine_ls_shift/su_max 0.001
_refine_ls_shift/su_mean 0.000
_refine_ls_structure_factor_coef Fsqd
_refine_ls_weighting_details 'w=1/[\s^2^(Fo^2^)+(0.0402P)^2^+0.6835P] where P=(Fo^2^+2Fc^2^)/3'
_refine_ls_weighting_scheme calc
_refine_ls_wR_factor_gt 0.0885
_refine_ls_wR_factor_ref 0.0949
_reflns_Friedel_coverage 0.000
_reflns_number_gt 2809
_reflns_number_total 3476
_reflns_threshold_expression 'I > 2\s(I)'
_cod_data_source_file d4ob00833b2.cif
_cod_data_source_block 6582-hmq-100k_auto
_cod_depositor_comments 'Adding full bibliography for 7160021.cif.'
_cod_database_code 7160021
_shelx_shelxl_version_number 2018/3
_shelx_space_group_comment
;
The symmetry employed for this shelxl refinement is uniquely defined
by the following loop, which should always be used as a source of
symmetry information in preference to the above space-group names.
They are only intended as comments.
;
_shelx_estimated_absorpt_t_max 0.707
_shelx_estimated_absorpt_t_min 0.707
_diffrn_oxdiff_digest_frames
;
0137f77d6775d7a1a7744287a036ff6d2c00042f91c
;
_reflns_odcompleteness_completeness 99.81
_reflns_odcompleteness_iscentric 1
_reflns_odcompleteness_theta 25.30
_olex2_refinement_description
;
1. Fixed Uiso
 At 1.2 times of:
  All C(H) groups, All C(H,H) groups
2.a Secondary CH2 refined with riding coordinates:
 C00B(H00B,H00C), C00D(H00E,H00F), C00H(H00J,H00K), C00L(H00N,H00O)
2.b Aromatic/amide H refined with riding coordinates:
 C009(H009), C00A(H00A), C00C(H00D), C00E(H00G), C00F(H00H), C00G(H00I),
 C00I(H00L), C00K(H00M), C00M(H00P)
;
_olex2_submission_special_instructions 'No special instructions were received'
_oxdiff_exptl_absorpt_empirical_details
;
Empirical correction (ABSPACK) includes:
- Absorption correction using spherical harmonics
- Frame scaling
;
_oxdiff_exptl_absorpt_empirical_full_max 1.430
_oxdiff_exptl_absorpt_empirical_full_min 0.624

loop_
_space_group_symop_operation_xyz
'x, y, z'
'-x, y+1/2, -z+1/2'
'-x, -y, -z'
'x, -y-1/2, z-1/2'

loop_
_atom_site_label
_atom_site_type_symbol
_atom_site_fract_x
_atom_site_fract_y
_atom_site_fract_z
_atom_site_U_iso_or_equiv
_atom_site_adp_type
_atom_site_occupancy
_atom_site_site_symmetry_order
_atom_site_calc_flag
_atom_site_refinement_flags_posn
_atom_site_refinement_flags_adp
_atom_site_refinement_flags_occupancy
_atom_site_disorder_assembly
_atom_site_disorder_group
S001 S 0.34148(9) 0.48145(3) 0.71594(2) 0.02119(13) Uani 1 1 d . . . . .
Cl02 Cl 0.05127(11) 0.62209(3) 0.98796(2) 0.03586(16) Uani 1 1 d . . . . .
O003 O 0.8516(2) 0.37664(8) 0.51823(6) 0.0231(3) Uani 1 1 d . . . . .
N004 N 0.4040(3) 0.30762(9) 0.67049(7) 0.0179(3) Uani 1 1 d . . . . .
N005 N 0.5028(3) 0.36335(9) 0.61925(6) 0.0166(3) Uani 1 1 d . . . . .
C006 C 0.2361(3) 0.30323(11) 0.77385(8) 0.0162(4) Uani 1 1 d . . . . .
C007 C 0.3291(3) 0.35599(11) 0.71805(8) 0.0161(3) Uani 1 1 d . . . . .
C008 C 0.2638(3) 0.51836(11) 0.79378(8) 0.0173(4) Uani 1 1 d . . . . .
C009 C 0.3707(3) 0.22565(12) 0.79540(8) 0.0190(4) Uani 1 1 d . . . . .
H009 H 0.517980 0.207157 0.774180 0.023 Uiso 1 1 calc R . . . .
C00A C 0.0168(3) 0.32801(12) 0.80437(8) 0.0189(4) Uani 1 1 d . . . . .
H00A H -0.079122 0.379933 0.789303 0.023 Uiso 1 1 calc R . . . .
C00B C 0.7711(3) 0.37948(12) 0.63157(8) 0.0191(4) Uani 1 1 d . . . . .
H00B H 0.857755 0.318516 0.637786 0.023 Uiso 1 1 calc R . . . .
H00C H 0.794738 0.417489 0.670723 0.023 Uiso 1 1 calc R . . . .
C00C C -0.0619(3) 0.27702(12) 0.85677(8) 0.0215(4) Uani 1 1 d . . . . .
H00D H -0.211347 0.294300 0.877495 0.026 Uiso 1 1 calc R . . . .
C00D C 0.8791(4) 0.43100(12) 0.57517(8) 0.0205(4) Uani 1 1 d . . . . .
H00E H 0.792667 0.492131 0.569537 0.025 Uiso 1 1 calc R . . . .
H00F H 1.058320 0.443826 0.583497 0.025 Uiso 1 1 calc R . . . .
C00E C 0.0599(4) 0.57790(12) 0.80060(9) 0.0218(4) Uani 1 1 d . . . . .
H00G H -0.035489 0.596179 0.764096 0.026 Uiso 1 1 calc R . . . .
C00F C 0.4072(3) 0.49370(12) 0.84698(8) 0.0208(4) Uani 1 1 d . . . . .
H00H H 0.550692 0.455176 0.842359 0.025 Uiso 1 1 calc R . . . .
C00G C -0.0056(4) 0.61084(12) 0.86021(9) 0.0238(4) Uani 1 1 d . . . . .
H00I H -0.144017 0.651950 0.864814 0.029 Uiso 1 1 calc R . . . .
C00H C 0.4760(3) 0.30529(11) 0.56141(8) 0.0190(4) Uani 1 1 d . . . . .
H00J H 0.296924 0.293981 0.551763 0.023 Uiso 1 1 calc R . . . .
H00K H 0.558360 0.243618 0.568193 0.023 Uiso 1 1 calc R . . . .
C00I C 0.2911(4) 0.17494(12) 0.84781(8) 0.0225(4) Uani 1 1 d . . . . .
H00L H 0.384480 0.122043 0.862337 0.027 Uiso 1 1 calc R . . . .
C00J C 0.1340(4) 0.58280(11) 0.91272(8) 0.0228(4) Uani 1 1 d . . . . .
C00K C 0.0768(4) 0.20102(12) 0.87893(8) 0.0224(4) Uani 1 1 d . . . . .
H00M H 0.024746 0.167043 0.915335 0.027 Uiso 1 1 calc R . . . .
C00L C 0.5949(4) 0.35617(12) 0.50625(8) 0.0230(4) Uani 1 1 d . . . . .
H00N H 0.579416 0.316723 0.467525 0.028 Uiso 1 1 calc R . . . .
H00O H 0.503854 0.415727 0.498064 0.028 Uiso 1 1 calc R . . . .
C00M C 0.3407(4) 0.52529(12) 0.90678(9) 0.0247(4) Uani 1 1 d . . . . .
H00P H 0.436334 0.507602 0.943377 0.030 Uiso 1 1 calc R . . . .

loop_
_atom_site_aniso_label
_atom_site_aniso_U_11
_atom_site_aniso_U_22
_atom_site_aniso_U_33
_atom_site_aniso_U_23
_atom_site_aniso_U_13
_atom_site_aniso_U_12
S001 0.0317(3) 0.0174(2) 0.0147(2) 0.00000(15) 0.00625(18) -0.00129(17)
Cl02 0.0604(4) 0.0242(2) 0.0236(3) -0.00700(17) 0.0198(2) -0.0074(2)
O003 0.0270(8) 0.0273(7) 0.0152(6) -0.0026(5) 0.0070(5) -0.0013(5)
N004 0.0181(8) 0.0220(7) 0.0136(7) -0.0001(5) 0.0028(6) -0.0015(6)
N005 0.0190(8) 0.0191(7) 0.0119(7) -0.0007(5) 0.0030(6) -0.0006(5)
C006 0.0186(9) 0.0169(8) 0.0132(8) -0.0021(6) 0.0009(7) -0.0032(6)
C007 0.0143(9) 0.0177(8) 0.0162(8) 0.0002(6) 0.0000(7) -0.0008(6)
C008 0.0200(9) 0.0163(8) 0.0157(8) -0.0009(6) 0.0038(7) -0.0019(6)
C009 0.0195(10) 0.0214(9) 0.0160(9) -0.0029(6) 0.0016(7) -0.0005(7)
C00A 0.0192(10) 0.0195(8) 0.0181(9) -0.0009(6) 0.0002(7) -0.0018(6)
C00B 0.0191(10) 0.0241(9) 0.0142(8) 0.0010(6) 0.0009(7) 0.0010(7)
C00C 0.0204(10) 0.0263(9) 0.0180(9) -0.0015(7) 0.0050(7) -0.0036(7)
C00D 0.0225(10) 0.0235(9) 0.0158(9) -0.0012(6) 0.0043(7) 0.0010(7)
C00E 0.0251(10) 0.0187(9) 0.0214(9) 0.0005(7) 0.0000(8) 0.0010(7)
C00F 0.0189(10) 0.0215(9) 0.0220(9) -0.0023(7) 0.0011(7) 0.0008(7)
C00G 0.0229(10) 0.0196(9) 0.0292(10) -0.0036(7) 0.0072(8) 0.0000(7)
C00H 0.0219(10) 0.0194(9) 0.0156(9) -0.0025(6) 0.0012(7) 0.0014(7)
C00I 0.0312(11) 0.0197(9) 0.0166(9) 0.0004(6) 0.0001(8) 0.0017(7)
C00J 0.0331(11) 0.0161(8) 0.0196(9) -0.0052(6) 0.0103(8) -0.0072(7)
C00K 0.0292(11) 0.0240(9) 0.0140(9) 0.0015(6) 0.0027(8) -0.0040(7)
C00L 0.0313(11) 0.0244(9) 0.0132(9) -0.0019(6) 0.0013(8) 0.0005(7)
C00M 0.0327(11) 0.0235(9) 0.0178(9) -0.0005(7) -0.0008(8) -0.0025(8)

loop_
_atom_type_symbol
_atom_type_description
_atom_type_scat_dispersion_real
_atom_type_scat_dispersion_imag
_atom_type_scat_source
C C 0.0033 0.0016 'International Tables Vol C Tables 4.2.6.8 and 6.1.1.4'
H H 0.0000 0.0000 'International Tables Vol C Tables 4.2.6.8 and 6.1.1.4'
Cl Cl 0.1484 0.1585 'International Tables Vol C Tables 4.2.6.8 and 6.1.1.4'
N N 0.0061 0.0033 'International Tables Vol C Tables 4.2.6.8 and 6.1.1.4'
O O 0.0106 0.0060 'International Tables Vol C Tables 4.2.6.8 and 6.1.1.4'
S S 0.1246 0.1234 'International Tables Vol C Tables 4.2.6.8 and 6.1.1.4'

loop_
_geom_angle_atom_site_label_1
_geom_angle_atom_site_label_2
_geom_angle_atom_site_label_3
_geom_angle
_geom_angle_site_symmetry_1
_geom_angle_site_symmetry_3
_geom_angle_publ_flag
C008 S001 C007 105.25(8) . . ?
C00L O003 C00D 110.08(13) . . ?
C007 N004 N005 114.24(13) . . ?
N004 N005 C00B 108.87(13) . . ?
N004 N005 C00H 106.02(12) . . ?
C00H N005 C00B 108.21(13) . . ?
C009 C006 C007 118.59(15) . . ?
C009 C006 C00A 119.19(15) . . ?
C00A C006 C007 122.21(15) . . ?
N004 C007 S001 120.23(12) . . ?
N004 C007 C006 117.28(14) . . ?
C006 C007 S001 122.48(12) . . ?
C00E C008 S001 118.16(14) . . ?
C00F C008 S001 122.11(13) . . ?
C00F C008 C00E 119.64(15) . . ?
C006 C009 H009 119.8 . . ?
C006 C009 C00I 120.35(16) . . ?
C00I C009 H009 119.8 . . ?
C006 C00A H00A 119.9 . . ?
C00C C00A C006 120.20(16) . . ?
C00C C00A H00A 119.9 . . ?
N005 C00B H00B 109.9 . . ?
N005 C00B H00C 109.9 . . ?
N005 C00B C00D 108.79(14) . . ?
H00B C00B H00C 108.3 . . ?
C00D C00B H00B 109.9 . . ?
C00D C00B H00C 109.9 . . ?
C00A C00C H00D 119.9 . . ?
C00K C00C C00A 120.23(17) . . ?
C00K C00C H00D 119.9 . . ?
O003 C00D C00B 110.98(14) . . ?
O003 C00D H00E 109.4 . . ?
O003 C00D H00F 109.4 . . ?
C00B C00D H00E 109.4 . . ?
C00B C00D H00F 109.4 . . ?
H00E C00D H00F 108.0 . . ?
C008 C00E H00G 119.7 . . ?
C00G C00E C008 120.61(17) . . ?
C00G C00E H00G 119.7 . . ?
C008 C00F H00H 120.0 . . ?
C00M C00F C008 120.00(17) . . ?
C00M C00F H00H 120.0 . . ?
C00E C00G H00I 120.6 . . ?
C00J C00G C00E 118.79(17) . . ?
C00J C00G H00I 120.6 . . ?
N005 C00H H00J 109.9 . . ?
N005 C00H H00K 109.9 . . ?
N005 C00H C00L 109.10(14) . . ?
H00J C00H H00K 108.3 . . ?
C00L C00H H00J 109.9 . . ?
C00L C00H H00K 109.9 . . ?
C009 C00I H00L 119.8 . . ?
C00K C00I C009 120.34(17) . . ?
C00K C00I H00L 119.8 . . ?
C00G C00J Cl02 119.32(15) . . ?
C00G C00J C00M 121.46(16) . . ?
C00M C00J Cl02 119.21(15) . . ?
C00C C00K H00M 120.2 . . ?
C00I C00K C00C 119.66(16) . . ?
C00I C00K H00M 120.2 . . ?
O003 C00L C00H 112.33(15) . . ?
O003 C00L H00N 109.1 . . ?
O003 C00L H00O 109.1 . . ?
C00H C00L H00N 109.1 . . ?
C00H C00L H00O 109.1 . . ?
H00N C00L H00O 107.9 . . ?
C00F C00M H00P 120.3 . . ?
C00J C00M C00F 119.43(18) . . ?
C00J C00M H00P 120.3 . . ?

loop_
_geom_bond_atom_site_label_1
_geom_bond_atom_site_label_2
_geom_bond_distance
_geom_bond_site_symmetry_2
_geom_bond_publ_flag
S001 C007 1.7837(16) . ?
S001 C008 1.7732(16) . ?
Cl02 C00J 1.7405(17) . ?
O003 C00D 1.429(2) . ?
O003 C00L 1.423(2) . ?
N004 N005 1.4437(18) . ?
N004 C007 1.282(2) . ?
N005 C00B 1.474(2) . ?
N005 C00H 1.473(2) . ?
C006 C007 1.484(2) . ?
C006 C009 1.388(2) . ?
C006 C00A 1.393(2) . ?
C008 C00E 1.391(2) . ?
C008 C00F 1.389(3) . ?
C009 H009 0.9500 . ?
C009 C00I 1.389(2) . ?
C00A H00A 0.9500 . ?
C00A C00C 1.389(2) . ?
C00B H00B 0.9900 . ?
C00B H00C 0.9900 . ?
C00B C00D 1.516(2) . ?
C00C H00D 0.9500 . ?
C00C C00K 1.386(3) . ?
C00D H00E 0.9900 . ?
C00D H00F 0.9900 . ?
C00E H00G 0.9500 . ?
C00E C00G 1.387(2) . ?
C00F H00H 0.9500 . ?
C00F C00M 1.386(2) . ?
C00G H00I 0.9500 . ?
C00G C00J 1.380(3) . ?
C00H H00J 0.9900 . ?
C00H H00K 0.9900 . ?
C00H C00L 1.515(2) . ?
C00I H00L 0.9500 . ?
C00I C00K 1.381(3) . ?
C00J C00M 1.383(3) . ?
C00K H00M 0.9500 . ?
C00L H00N 0.9900 . ?
C00L H00O 0.9900 . ?
C00M H00P 0.9500 . ?

loop_
_geom_torsion_atom_site_label_1
_geom_torsion_atom_site_label_2
_geom_torsion_atom_site_label_3
_geom_torsion_atom_site_label_4
_geom_torsion
_geom_torsion_site_symmetry_1
_geom_torsion_site_symmetry_2
_geom_torsion_site_symmetry_3
_geom_torsion_site_symmetry_4
_geom_torsion_publ_flag
S001 C008 C00E C00G -178.40(13) . . . . ?
S001 C008 C00F C00M 179.16(13) . . . . ?
Cl02 C00J C00M C00F 179.89(13) . . . . ?
N004 N005 C00B C00D 175.37(13) . . . . ?
N004 N005 C00H C00L -175.54(14) . . . . ?
N005 N004 C007 S001 2.2(2) . . . . ?
N005 N004 C007 C006 -177.21(14) . . . . ?
N005 C00B C00D O003 -60.73(18) . . . . ?
N005 C00H C00L O003 57.91(18) . . . . ?
C006 C009 C00I C00K 0.2(3) . . . . ?
C006 C00A C00C C00K -0.2(3) . . . . ?
C007 S001 C008 C00E -122.02(14) . . . . ?
C007 S001 C008 C00F 61.38(16) . . . . ?
C007 N004 N005 C00B 87.64(17) . . . . ?
C007 N004 N005 C00H -156.15(15) . . . . ?
C007 C006 C009 C00I 179.42(16) . . . . ?
C007 C006 C00A C00C -179.47(16) . . . . ?
C008 S001 C007 N004 -172.11(14) . . . . ?
C008 S001 C007 C006 7.31(17) . . . . ?
C008 C00E C00G C00J -0.6(3) . . . . ?
C008 C00F C00M C00J -1.2(3) . . . . ?
C009 C006 C007 S001 -135.10(15) . . . . ?
C009 C006 C007 N004 44.3(2) . . . . ?
C009 C006 C00A C00C 1.7(3) . . . . ?
C009 C00I C00K C00C 1.4(3) . . . . ?
C00A C006 C007 S001 46.1(2) . . . . ?
C00A C006 C007 N004 -134.50(18) . . . . ?
C00A C006 C009 C00I -1.7(3) . . . . ?
C00A C00C C00K C00I -1.4(3) . . . . ?
C00B N005 C00H C00L -58.88(17) . . . . ?
C00D O003 C00L C00H -56.93(17) . . . . ?
C00E C008 C00F C00M 2.6(3) . . . . ?
C00E C00G C00J Cl02 -179.01(13) . . . . ?
C00E C00G C00J C00M 2.0(3) . . . . ?
C00F C008 C00E C00G -1.7(3) . . . . ?
C00G C00J C00M C00F -1.1(3) . . . . ?
C00H N005 C00B C00D 60.57(16) . . . . ?
C00L O003 C00D C00B 58.06(18) . . . . ?
